data_4100105
_journal_name_full 'Journal of the American Chemical Society'
_journal_paper_doi 10.1021/ja043189d
_journal_year 2005
_chemical_formula_sum 'C22 H14 S2'
_chemical_formula_weight 342.45
_space_group_IT_number 56
_symmetry_cell_setting orthorhombic
_symmetry_space_group_name_Hall '-P 2ab 2ac'
_symmetry_space_group_name_H-M 'P c c n'
_cell_angle_alpha 90.00
_cell_angle_beta 90.00
_cell_angle_gamma 90.00
_cell_formula_units_Z 4
_cell_length_a 34.243(7)
_cell_length_b 7.5118(15)
_cell_length_c 6.0908(12)
_cell_measurement_temperature 293(2)
_cell_volume 1566.7(5)
_diffrn_ambient_temperature 293(2)
_exptl_crystal_density_diffrn 1.452
_cod_depositor_comments
;
The following automatic conversions were performed:
'_symmetry_cell_setting' value 'Orthorhombic' changed to 'orthorhombic'
according to '/home/saulius/struct/CIF-dictionaries/cif_core.dic'
dictionary named 'cif_core.dic' version 2.4.1 from 2010-06-29.

Automatic conversion script
Id: cif_fix_enum 1527 2010-12-29 10:47:43Z saulius 
;
_cod_database_code 4100105

loop_
_symmetry_equiv_pos_as_xyz
'x, y, z'
'-x+1/2, -y+1/2, z'
'-x, y+1/2, -z+1/2'
'x+1/2, -y, -z+1/2'
'-x, -y, -z'
'x-1/2, y-1/2, -z'
'x, -y-1/2, z-1/2'
'-x-1/2, y, z-1/2'

loop_
_atom_site_label
_atom_site_type_symbol
_atom_site_fract_x
_atom_site_fract_y
_atom_site_fract_z
_atom_site_U_iso_or_equiv
_atom_site_adp_type
_atom_site_occupancy
_atom_site_symmetry_multiplicity
_atom_site_calc_flag
_atom_site_refinement_flags
_atom_site_disorder_assembly
_atom_site_disorder_group
S1 S 0.31343(6) 0.4140(3) 0.0812(3) 0.0392(8) Uani 0.935(6) 1 d P . .
C1 C 0.35319(18) 0.5118(7) 0.1863(10) 0.0219(14) Uani 1 1 d . . .
C2 C 0.34363(13) 0.6121(6) 0.3908(7) 0.0310(15) Uani 1.54(2) 1 d P . .
H2A H 0.3608 0.6789 0.4756 0.037 Uiso 1 1 calc R . .
C3 C 0.3023(2) 0.5850(9) 0.4315(12) 0.0371(18) Uani 1 1 d . . .
H3A H 0.2896 0.6332 0.5526 0.045 Uiso 1 1 calc R . .
C4 C 0.2840(2) 0.4854(10) 0.2814(13) 0.042(2) Uani 1 1 d . . .
H4A H 0.2575 0.4587 0.2879 0.050 Uiso 1 1 calc R . .
C5 C 0.39171(17) 0.4996(7) 0.0823(10) 0.0196(13) Uani 1 1 d . . .
C6 C 0.42525(17) 0.5549(7) 0.1902(10) 0.0211(13) Uani 1 1 d . . .
H6A H 0.4231 0.6082 0.3274 0.025 Uiso 1 1 calc R . .
C7 C 0.46261(18) 0.5321(7) 0.0959(9) 0.0192(13) Uani 1 1 d . . .
C8 C 0.46609(17) 0.4505(7) -0.1195(9) 0.0161(13) Uani 1 1 d . . .
C9 C 0.43055(17) 0.4013(7) -0.2280(10) 0.0224(14) Uani 1 1 d . . .
H9A H 0.4318 0.3528 -0.3683 0.027 Uiso 1 1 calc R . .
C10 C 0.39494(18) 0.4234(7) -0.1318(9) 0.0221(14) Uani 1 1 d . . .
H10A H 0.3725 0.3884 -0.2063 0.026 Uiso 1 1 calc R . .
C11 C 0.49701(17) 0.5792(7) 0.2068(9) 0.0200(13) Uani 1 1 d . . .
H11A H 0.4950 0.6326 0.3441 0.024 Uiso 1 1 calc R . .

loop_
_atom_site_aniso_label
_atom_site_aniso_U_11
_atom_site_aniso_U_22
_atom_site_aniso_U_33
_atom_site_aniso_U_23
_atom_site_aniso_U_13
_atom_site_aniso_U_12
S1 0.0372(12) 0.0451(13) 0.0353(12) -0.0020(9) -0.0027(9) -0.0045(9)
C1 0.027(3) 0.016(3) 0.023(3) 0.002(3) -0.001(3) 0.002(2)
C2 0.031(3) 0.039(3) 0.023(3) -0.0014(19) 0.0007(19) -0.0037(19)
C3 0.039(4) 0.037(4) 0.036(4) 0.004(3) 0.020(3) 0.005(3)
C4 0.025(4) 0.045(5) 0.056(5) 0.012(4) -0.004(4) 0.001(3)
C5 0.029(3) 0.011(3) 0.019(3) 0.004(3) -0.001(3) 0.002(2)
C6 0.026(3) 0.023(3) 0.014(3) -0.002(2) -0.002(3) 0.001(3)
C7 0.031(4) 0.014(3) 0.013(3) 0.001(2) 0.001(3) 0.002(2)
C8 0.022(3) 0.015(3) 0.011(3) 0.000(2) 0.000(2) 0.001(2)
C9 0.030(4) 0.024(3) 0.014(3) -0.001(2) -0.002(3) -0.003(3)
C10 0.031(4) 0.018(3) 0.018(3) 0.000(2) -0.004(3) 0.001(3)
C11 0.033(3) 0.019(3) 0.008(3) -0.001(2) -0.002(2) 0.003(3)
